data_7030803
loop_
_publ_author_name
'Bhardwaj, Neha'
'Gupta, Akanksha'
'Uma, S.'

_publ_section_title
;
 Evidence of cationic mixing and ordering in the honeycomb layer of
 Li4MSbO6 (M(iii) = Cr, Mn, Al, Ga) (S.G. C2/c) oxides.
;
_journal_issue 31
_journal_name_full 'Dalton transactions (Cambridge, England : 2003)'
_journal_page_first 12050
_journal_page_last 12057
_journal_paper_doi 10.1039/c4dt00887a
_journal_volume 43
_journal_year 2014
_chemical_formula_sum 'Li1.995 Mn0.54 O3 Sb0.465'
_chemical_formula_weight 147.315
_chemical_name_systematic ' ?'
_space_group_IT_number 15
_symmetry_cell_setting monoclinic
_symmetry_space_group_name_Hall '-C 2yc'
_symmetry_space_group_name_H-M 'C 1 2/c 1'
_audit_creation_date 2013-09-25T14:36
_audit_creation_method 'from EXP file using GSAS2CIF'
_audit_update_record ' 2013-09-25T14:36  Initial CIF as created by GSAS2CIF'
_cell_angle_alpha 90.0
_cell_angle_beta 99.9119(7)
_cell_angle_gamma 90.0
_cell_formula_units_Z 8
_cell_length_a 5.09652(6)
_cell_length_b 8.82700(20)
_cell_length_c 9.85425(17)
_cell_volume 436.696(13)
_computing_structure_refinement GSAS
_pd_block_id 2013-09-25T14:36|AKG325_phase1|y||
_pd_phase_name monoclinic
_refine_ls_goodness_of_fit_all 4.22
_refine_ls_matrix_type full
_refine_ls_number_parameters 31
_refine_ls_number_restraints 0
_refine_ls_shift/su_max 0.04
_refine_ls_shift/su_mean 0.00
_cod_data_source_file c4dt00887a3.cif
_cod_data_source_block AKG325_phase_1
_cod_depositor_comments 'Adding full bibliography for 7030801--7030804.cif.'
_cod_original_cell_volume 436.695(13)
_cod_original_sg_symbol_H-M 'C 2/c'
_cod_database_code 7030803

loop_
_symmetry_equiv_pos_site_id
_symmetry_equiv_pos_as_xyz
1 +x,+y,+z
2 -x,+y,-z+1/2
-1 -x,-y,-z
-2 +x,-y,+z+1/2
101 +x+1/2,+y+1/2,+z
102 -x+1/2,+y+1/2,-z+1/2
-101 -x+1/2,-y+1/2,-z
-102 +x+1/2,-y+1/2,+z+1/2

loop_
_atom_site_type_symbol
_atom_site_label
_atom_site_fract_x
_atom_site_fract_y
_atom_site_fract_z
_atom_site_occupancy
_atom_site_thermal_displace_type
_atom_site_U_iso_or_equiv
_atom_site_symmetry_multiplicity
Li Li1 0.3147(14) 0.0408(11) -0.0035(8) 1.0 Uiso 0.025 8
Li LI2 0.25 0.25 0.5 1.0 Uiso 0.025 4
Li LI3 0.0 0.75099(7) 0.25 0.13409 Uiso 0.025 4
Sb SB1 0.0 0.75099(7) 0.25 0.86591 Uiso 0.025 4
Li LI4 0.0 0.0647(6) 0.25 0.83721 Uiso 0.025 4
Mn Mn1 0.0 0.0647(6) 0.25 0.16279 Uiso 0.025 4
Mn Mn2 0.0 0.41828 0.25 0.91733 Uiso 0.025 4
Li LI5 0.0 0.41828 0.25 0.03266 Uiso 0.025 4
Sb SB3 0.0 0.41828 0.25 0.05 Uiso 0.025 4
O O1 0.1938(5) 0.2751(5) 0.1366(4) 1.0 Uiso 0.025 8
O O2 0.1409(4) 0.5937(4) 0.1378(5) 1.0 Uiso 0.025 8
O O3 0.1304(4) 0.9202(4) 0.1188(6) 1.0 Uiso 0.025 8

loop_
_atom_type_symbol
_atom_type_number_in_cell
Li 16.016
Sb 3.664
Mn 4.321
O 24.0
